data_2009253
loop_
_publ_author_name
'Khoo, Lian Ee'
'Hazell, Alan'

_publ_section_title
;
 3-Hydroxyphthalide and its adduct with dibutyltin oxide
;
_journal_issue 12
_journal_name_full 'Acta Crystallographica Section C'
_journal_page_first 2070
_journal_page_last 2073
_journal_paper_doi 10.1107/S0108270199009282
_journal_volume 55
_journal_year 1999
_chemical_formula_iupac '[Sn4 (C4 H9)8 (C8 H5 O3)4(O)2]'
_chemical_formula_sum 'C64 H92 O14 Sn4'
_chemical_formula_weight 1560.14
_chemical_melting_point 404.0(10)
_chemical_name_systematic
;bis[(\m~3~-oxo)-\m~2~-(2-formylbenzoato-O,O')-(2-formylbenzoato-O)-bis(dibutyl-
tin(IV)]
;
_space_group_IT_number 2
_symmetry_cell_setting triclinic
_symmetry_space_group_name_Hall '-P 1'
_symmetry_space_group_name_H-M 'P -1'
_atom_type_scat_source IntTabIV
_cell_angle_alpha 83.7710(10)
_cell_angle_beta 82.6720(10)
_cell_angle_gamma 62.8750(10)
_cell_formula_units_Z 2
_cell_length_a 12.1605(6)
_cell_length_b 12.4140(6)
_cell_length_c 25.0610(10)
_cell_measurement_reflns_used 8121
_cell_measurement_temperature 120
_cell_measurement_theta_max 27.7
_cell_measurement_theta_min 1.6
_cell_volume 3334.2(3)
_computing_cell_refinement 'SAINT (Siemens, 1995)'
_computing_data_collection 'SMART (Siemens, 1995)'
_computing_data_reduction 'SAINT (Siemens, 1995)'
_computing_molecular_graphics
;
      ORTEPIII (Burnett & Johnson, 1996), KRYSTAL
;
_computing_publication_material KRYSTAL
_computing_structure_refinement 'modified ORFLS (1962), KRYSTAL'
_computing_structure_solution
;
    SIR97 (Cascarano et al., 1996), KRYSTAL
;
_diffrn_ambient_temperature 120
_diffrn_measurement_device 'Siemens SMART CCD diffractometer'
_diffrn_measurement_method '\w rotation scans with narrow frames '
_diffrn_radiation_monochromator graphite
_diffrn_radiation_source 'x-ray tube'
_diffrn_radiation_type 'Mo K\a'
_diffrn_radiation_wavelength 0.71073
_diffrn_reflns_av_R_equivalents 0.049
_diffrn_reflns_limit_h_max 15
_diffrn_reflns_limit_h_min -15
_diffrn_reflns_limit_k_max 15
_diffrn_reflns_limit_k_min -16
_diffrn_reflns_limit_l_max 31
_diffrn_reflns_limit_l_min -29
_diffrn_reflns_number 19727
_diffrn_reflns_reduction_process 19727
_diffrn_reflns_theta_max 25.0
_diffrn_reflns_theta_min 2.0
_diffrn_standards_decay_% 0
_exptl_absorpt_coefficient_mu 1.541
_exptl_absorpt_correction_T_max 0.775
_exptl_absorpt_correction_T_min 0.611
_exptl_absorpt_correction_type integration
_exptl_absorpt_process_details 'XPREP (Siemens, 1995)'
_exptl_crystal_colour colourless
_exptl_crystal_density_diffrn 1.554
_exptl_crystal_density_meas ?
_exptl_crystal_density_method 'not measured'
_exptl_crystal_description block
_exptl_crystal_F_000 1576
_exptl_crystal_size_max 0.42
_exptl_crystal_size_mid 0.28
_exptl_crystal_size_min 0.18
_refine_diff_density_max 1.40(10)
_refine_diff_density_min -1.30(10)
_refine_ls_extinction_coef 14E1(2)
_refine_ls_extinction_method
;
B-C type 1
Lorentzian isotropic (Becker & Coppens,1974)
;
_refine_ls_goodness_of_fit_ref 1.243
_refine_ls_hydrogen_treatment constr
_refine_ls_matrix_type full
_refine_ls_number_constraints 0
_refine_ls_number_parameters 740
_refine_ls_number_reflns 10872
_refine_ls_number_restraints 0
_refine_ls_R_factor_gt 0.037
_refine_ls_shift/su_max 0.020
_refine_ls_shift/su_mean 0.001
_refine_ls_structure_factor_coef F
_refine_ls_weighting_details 'w = 1/{[\s~cs~(F^2^)+1.03F^2^]^1/2^-|F|}^2^'
_refine_ls_weighting_scheme calc
_refine_ls_wR_factor_ref 0.037
_reflns_number_gt 10872
_reflns_number_total 11985
_reflns_threshold_expression I>3\s(I)
_cod_data_source_file fg1568.cif
_cod_data_source_block I
_cod_depositor_comments
;
The following automatic conversions were performed:

'_chemical_melting_point' value '403-405' was changed to '404.0(10)'
- the average value was taken and precision was
estimated.

'_atom_site_thermal_displace_type' tag value 'Uij' was
replaced with 'Uani' value 82 times.

Automatic conversion script
Id: cif_fix_values 1646 2011-03-28 12:23:43Z adriana 

The following automatic conversions were performed:

'_chemical_melting_point' value '403-405' was changed to '404.0(10)'
- the average value was taken and precision was estimated.

Automatic conversion script
Id: cif_fix_values 1715 2011-07-08 13:25:40Z adriana 

The following automatic conversions were performed:

'_exptl_crystal_density_meas' value 'not measured' was changed to '?'
- the value is perceived as not measured.

Automatic conversion script
Id: cif_fix_values 3008 2015-01-20 13:52:24Z robertas 

The following automatic conversions were performed:

'_refine_ls_weighting_scheme' value '
1/{[\s~cs~(F^2^)+1.03F^2^]^1/2^-|F|}^2^' was changed to 'calc'. New
tag '_refine_ls_weighting_details' was created. The value of the new
tag was set to 'w = 1/{[\s~cs~(F^2^)+1.03F^2^]^1/2^-|F|}^2^'.

Automatic conversion script
Id: cif_fix_values 3143 2015-03-26 13:38:13Z robertas 
;
_cod_original_cell_volume 3334.1(2)
_cod_database_code 2009253

loop_
_symmetry_equiv_pos_as_xyz
+x,+y,+z
-x,-y,-z

loop_
_atom_site_aniso_label
_atom_site_aniso_U_11
_atom_site_aniso_U_22
_atom_site_aniso_U_33
_atom_site_aniso_U_12
_atom_site_aniso_U_13
_atom_site_aniso_U_23
Sn1 0.01630(10) 0.01750(10) 0.01530(10) -0.00810(10) -0.00560(10) -0.00210(10)
Sn2 0.01490(10) 0.01280(10) 0.01860(10) -0.00580(10) -0.00740(10) -0.00070(10)
Sn3 0.01850(10) 0.01570(10) 0.01520(10) -0.00740(10) -0.00610(10) -0.00060(10)
Sn4 0.01370(10) 0.01330(10) 0.01530(10) -0.00580(10) -0.00490(10) -0.00180(10)
O13 0.038(2) 0.037(2) 0.030(2) -0.015(2) -0.0080(10) 0.0060(10)
O23 0.035(2) 0.034(2) 0.035(2) -0.013(2) -0.0080(10) 0.0070(10)
O33 0.051(2) 0.029(2) 0.029(2) -0.017(2) -0.017(2) 0.0030(10)
O43 0.114(4) 0.047(2) 0.037(2) -0.049(3) -0.040(2) 0.016(2)
O1 0.0190(10) 0.0160(10) 0.0150(10) -0.0100(10) -0.0070(10) 0.0010(10)
O2 0.0170(10) 0.0160(10) 0.0130(10) -0.0070(10) -0.0040(10) -0.0020(10)
O11 0.032(2) 0.0240(10) 0.026(2) -0.0170(10) -0.0130(10) 0.0020(10)
O12 0.044(2) 0.0230(10) 0.028(2) -0.0200(10) -0.0210(10) 0.0030(10)
O21 0.038(2) 0.029(2) 0.0230(10) -0.0230(10) -0.0070(10) -0.0010(10)
O22 0.030(2) 0.0260(10) 0.0180(10) -0.0180(10) -0.0100(10) -0.0010(10)
O31 0.028(2) 0.0220(10) 0.0190(10) -0.0150(10) -0.0070(10) 0.0020(10)
O32 0.029(2) 0.0240(10) 0.0240(10) -0.0120(10) -0.0100(10) -0.0010(10)
O41 0.025(2) 0.0240(10) 0.0210(10) -0.0150(10) -0.0070(10) -0.0010(10)
O42 0.033(2) 0.026(2) 0.0190(10) -0.0160(10) -0.0100(10) 0.0000(10)
C11 0.015(2) 0.017(2) 0.023(2) -0.005(2) -0.002(2) -0.008(2)
C12 0.015(2) 0.019(2) 0.024(2) -0.005(2) -0.002(2) -0.006(2)
C13 0.028(2) 0.025(2) 0.035(2) -0.016(2) -0.005(2) -0.005(2)
C14 0.026(2) 0.037(2) 0.035(2) -0.018(2) -0.005(2) -0.012(2)
C15 0.024(2) 0.039(3) 0.025(2) -0.016(2) -0.008(2) -0.008(2)
C16 0.021(2) 0.023(2) 0.024(2) -0.010(2) -0.006(2) -0.002(2)
C17 0.017(2) 0.019(2) 0.020(2) -0.007(2) -0.005(2) -0.004(2)
C18 0.024(2) 0.016(2) 0.030(2) -0.007(2) -0.007(2) -0.005(2)
C21 0.014(2) 0.022(2) 0.022(2) -0.005(2) -0.003(2) -0.010(2)
C22 0.015(2) 0.019(2) 0.024(2) -0.005(2) -0.001(2) -0.010(2)
C23 0.030(2) 0.033(2) 0.025(2) -0.021(2) 0.002(2) -0.009(2)
C24 0.031(2) 0.046(3) 0.029(2) -0.026(2) 0.000(2) -0.017(2)
C25 0.025(2) 0.045(3) 0.025(2) -0.011(2) -0.012(2) -0.011(2)
C26 0.027(2) 0.027(2) 0.022(2) -0.010(2) -0.010(2) -0.001(2)
C27 0.015(2) 0.014(2) 0.023(2) -0.0020(10) -0.007(2) -0.004(2)
C28 0.026(2) 0.016(2) 0.028(2) -0.008(2) -0.007(2) -0.002(2)
C31 0.015(2) 0.019(2) 0.021(2) -0.007(2) 0.001(2) -0.004(2)
C32 0.025(2) 0.022(2) 0.020(2) -0.011(2) -0.002(2) -0.004(2)
C33 0.035(2) 0.020(2) 0.025(2) -0.013(2) -0.004(2) 0.001(2)
C34 0.034(2) 0.024(2) 0.041(3) -0.019(2) -0.006(2) -0.003(2)
C35 0.028(2) 0.029(2) 0.039(3) -0.015(2) -0.012(2) -0.003(2)
C36 0.028(2) 0.018(2) 0.027(2) -0.010(2) -0.010(2) 0.004(2)
C37 0.021(2) 0.018(2) 0.019(2) -0.009(2) -0.002(2) -0.001(2)
C38 0.030(2) 0.022(2) 0.022(2) -0.008(2) -0.012(2) 0.001(2)
C41 0.021(2) 0.017(2) 0.024(2) -0.009(2) -0.005(2) -0.001(2)
C42 0.037(3) 0.020(2) 0.030(2) -0.012(2) -0.010(2) -0.004(2)
C43 0.067(4) 0.032(3) 0.033(3) -0.034(3) -0.016(2) 0.006(2)
C44 0.057(3) 0.038(3) 0.043(3) -0.035(3) -0.013(2) 0.001(2)
C45 0.041(3) 0.033(2) 0.036(3) -0.024(2) -0.011(2) -0.003(2)
C46 0.023(2) 0.026(2) 0.028(2) -0.010(2) -0.007(2) -0.002(2)
C47 0.017(2) 0.018(2) 0.021(2) -0.007(2) -0.003(2) 0.000(2)
C48 0.060(3) 0.018(2) 0.041(3) -0.016(2) -0.027(3) 0.002(2)
C51 0.014(2) 0.024(2) 0.027(2) -0.005(2) -0.006(2) -0.001(2)
C52 0.018(2) 0.024(2) 0.029(2) -0.007(2) -0.010(2) 0.001(2)
C53 0.025(2) 0.030(2) 0.028(2) -0.013(2) -0.008(2) -0.001(2)
C54 0.044(3) 0.050(3) 0.022(2) -0.027(2) -0.012(2) 0.002(2)
C55 0.031(2) 0.029(2) 0.020(2) -0.014(2) -0.002(2) -0.006(2)
C56 0.039(3) 0.034(3) 0.032(2) -0.018(2) -0.004(2) -0.002(2)
C57 0.035(3) 0.037(3) 0.041(3) -0.014(2) -0.001(2) -0.006(2)
C58 0.031(3) 0.048(3) 0.050(3) -0.016(2) 0.002(2) -0.010(3)
C61 0.015(2) 0.027(2) 0.026(2) -0.007(2) -0.007(2) 0.001(2)
C62 0.020(2) 0.023(2) 0.021(2) -0.008(2) -0.006(2) 0.000(2)
C63 0.018(2) 0.029(2) 0.032(2) -0.007(2) -0.003(2) -0.007(2)
C64 0.018(2) 0.030(2) 0.046(3) -0.002(2) -0.003(2) -0.011(2)
C65 0.020(2) 0.017(2) 0.027(2) -0.004(2) -0.008(2) -0.004(2)
C66 0.025(2) 0.023(2) 0.031(2) -0.009(2) -0.002(2) -0.004(2)
C67 0.027(2) 0.029(2) 0.041(3) -0.005(2) -0.001(2) -0.002(2)
C68 0.032(3) 0.044(3) 0.058(4) -0.007(2) 0.012(3) -0.006(3)
C71 0.022(2) 0.026(2) 0.032(2) -0.009(2) -0.011(2) 0.008(2)
C72 0.023(2) 0.025(2) 0.036(2) -0.008(2) -0.010(2) 0.006(2)
C73 0.028(3) 0.036(3) 0.062(4) -0.003(2) -0.006(2) 0.014(3)
C74 0.022(3) 0.038(3) 0.089(5) 0.004(2) 0.005(3) 0.017(3)
C75 0.025(2) 0.026(2) 0.023(2) -0.005(2) -0.001(2) -0.004(2)
C76 0.036(3) 0.064(4) 0.053(3) -0.018(3) 0.009(3) -0.035(3)
C77 0.048(4) 0.125(7) 0.040(3) -0.025(4) -0.001(3) -0.031(4)
C78 0.121(9) 0.130(9) 0.049(5) 0.034(7) -0.009(5) -0.034(5)
C81 0.018(2) 0.023(2) 0.023(2) -0.010(2) 0.000(2) -0.003(2)
C82 0.019(2) 0.027(2) 0.032(2) -0.008(2) -0.007(2) -0.001(2)
C83 0.020(2) 0.035(3) 0.048(3) -0.010(2) 0.002(2) -0.006(2)
C84 0.034(3) 0.049(3) 0.045(3) -0.023(2) 0.013(2) -0.011(2)
C85 0.021(2) 0.014(2) 0.025(2) -0.003(2) -0.009(2) -0.004(2)
C86 0.021(2) 0.029(2) 0.028(2) -0.007(2) 0.000(2) -0.003(2)
C87 0.023(2) 0.024(2) 0.061(3) -0.003(2) 0.004(2) -0.008(2)
C88 0.040(3) 0.046(3) 0.086(5) -0.011(3) 0.026(3) -0.018(3)

loop_
_atom_site_label
_atom_site_fract_x
_atom_site_fract_y
_atom_site_fract_z
_atom_site_U_iso_or_equiv
_atom_site_thermal_displace_type
Sn1 0.34690(2) 0.43297(2) 0.367152(10) 0.0157(2) Uani
Sn2 0.30803(2) 0.61996(2) 0.233432(10) 0.0150(2) Uani
Sn3 0.22687(2) 0.55549(2) 0.108955(10) 0.0161(2) Uani
Sn4 0.22589(2) 0.39883(2) 0.247484(10) 0.0137(2) Uani
O13 0.4242(3) 0.9403(3) 0.24210(10) 0.036(2) Uani
O23 0.1240(3) 0.0611(3) 0.23380(10) 0.036(2) Uani
O33 0.1338(3) 1.0471(3) -0.03700(10) 0.036(2) Uani
O43 0.3269(5) -0.0099(4) 0.5290(2) 0.060(4) Uani
O1 0.2956(2) 0.4951(2) 0.29080(10) 0.015(2) Uani
O2 0.2512(2) 0.5159(2) 0.18900(10) 0.015(2) Uani
O11 0.4165(3) 0.5734(3) 0.36930(10) 0.025(2) Uani
O12 0.3618(3) 0.6993(3) 0.29620(10) 0.028(2) Uani
O21 0.1739(3) 0.4033(3) 0.10520(10) 0.027(2) Uani
O22 0.1472(3) 0.3330(3) 0.18900(10) 0.022(2) Uani
O31 0.2840(3) 0.6949(3) 0.12200(10) 0.021(2) Uani
O32 0.2404(3) 0.7365(3) 0.03650(10) 0.025(2) Uani
O41 0.2744(3) 0.3043(3) 0.35470(10) 0.021(2) Uani
O42 0.3239(3) 0.2498(3) 0.43910(10) 0.024(2) Uani
C11 0.4653(4) 0.7387(3) 0.3592(2) 0.019(2) Uani
C12 0.4604(4) 0.8432(4) 0.3292(2) 0.020(2) Uani
C13 0.5221(4) 0.9035(4) 0.3457(2) 0.027(3) Uani
C14 0.5849(4) 0.8626(4) 0.3921(2) 0.030(3) Uani
C15 0.5876(4) 0.7617(4) 0.4223(2) 0.028(3) Uani
C16 0.5291(4) 0.6996(4) 0.4053(2) 0.022(3) Uani
C17 0.4102(4) 0.6647(4) 0.3406(2) 0.018(2) Uani
C18 0.3848(4) 0.9006(4) 0.2818(2) 0.023(3) Uani
C21 0.0801(4) 0.2718(4) 0.1192(2) 0.019(2) Uani
C22 0.0811(4) 0.1689(4) 0.1489(2) 0.019(2) Uani
C23 0.0137(4) 0.1131(4) 0.1332(2) 0.026(3) Uani
C24 -0.0529(4) 0.1588(5) 0.0885(2) 0.031(3) Uani
C25 -0.0522(4) 0.2586(5) 0.0585(2) 0.032(3) Uani
C26 0.0137(4) 0.3152(4) 0.0738(2) 0.025(3) Uani
C27 0.1394(4) 0.3409(3) 0.1388(2) 0.019(2) Uani
C28 0.1567(4) 0.1112(4) 0.1958(2) 0.023(3) Uani
C31 0.3055(4) 0.8636(4) 0.0750(2) 0.019(2) Uani
C32 0.2600(4) 0.9601(4) 0.0362(2) 0.022(3) Uani
C33 0.3049(4) 1.0462(4) 0.0312(2) 0.027(3) Uani
C34 0.3906(4) 1.0391(4) 0.0644(2) 0.030(3) Uani
C35 0.4319(4) 0.9464(4) 0.1044(2) 0.030(3) Uani
C36 0.3891(4) 0.8589(4) 0.1098(2) 0.024(3) Uani
C37 0.2734(4) 0.7587(4) 0.0771(2) 0.019(2) Uani
C38 0.1580(4) 0.9803(4) 0.0031(2) 0.025(3) Uani
C41 0.2299(4) 0.1472(4) 0.4006(2) 0.020(2) Uani
C42 0.2518(4) 0.0589(4) 0.4426(2) 0.028(3) Uani
C43 0.1919(6) -0.0151(5) 0.4457(2) 0.039(4) Uani
C44 0.1151(5) -0.0033(5) 0.4065(2) 0.040(4) Uani
C45 0.0972(5) 0.0818(4) 0.3641(2) 0.033(3) Uani
C46 0.1542(4) 0.1569(4) 0.3613(2) 0.025(3) Uani
C47 0.2812(4) 0.2393(4) 0.3991(2) 0.019(2) Uani
C48 0.3387(5) 0.0343(4) 0.4847(2) 0.038(4) Uani
C51 0.5351(4) 0.2926(4) 0.3633(2) 0.022(3) Uani
C52 0.6248(4) 0.3123(4) 0.3941(2) 0.024(3) Uani
C53 0.5859(4) 0.3234(4) 0.4539(2) 0.027(3) Uani
C54 0.6792(5) 0.3390(5) 0.4842(2) 0.036(4) Uani
C55 0.1997(4) 0.5258(4) 0.4262(2) 0.026(3) Uani
C56 0.1246(5) 0.6618(4) 0.4172(2) 0.034(3) Uani
C57 0.0140(5) 0.7186(5) 0.4596(2) 0.039(3) Uani
C58 -0.0869(5) 0.6795(5) 0.4565(2) 0.044(4) Uani
C61 0.4958(4) 0.5507(4) 0.1997(2) 0.023(3) Uani
C62 0.5819(4) 0.4405(4) 0.2335(2) 0.022(3) Uani
C63 0.7179(4) 0.3849(4) 0.2111(2) 0.027(3) Uani
C64 0.7975(4) 0.2751(4) 0.2460(2) 0.034(3) Uani
C65 0.1395(4) 0.7843(4) 0.2297(2) 0.022(2) Uani
C66 0.0530(4) 0.8181(4) 0.2812(2) 0.027(3) Uani
C67 -0.0724(5) 0.9247(4) 0.2730(2) 0.036(3) Uani
C68 -0.1589(5) 0.9577(5) 0.3241(3) 0.050(4) Uani
C71 0.0348(4) 0.6763(4) 0.1037(2) 0.027(3) Uani
C72 -0.0513(4) 0.6595(4) 0.1495(2) 0.029(3) Uani
C73 -0.1825(5) 0.7604(5) 0.1523(3) 0.048(4) Uani
C74 -0.2687(5) 0.7399(5) 0.1959(3) 0.059(4) Uani
C75 0.3981(4) 0.4512(4) 0.0632(2) 0.027(3) Uani
C76 0.3952(5) 0.3726(6) 0.0225(2) 0.051(4) Uani
C77 0.3007(7) 0.4488(8) -0.0202(3) 0.074(6) Uani
C78 0.2943(11) 0.3934(10) -0.0642(3) 0.132(10) Uani
C81 0.0470(4) 0.4889(4) 0.2893(2) 0.021(2) Uani
C82 -0.0556(4) 0.4543(4) 0.2809(2) 0.026(3) Uani
C83 -0.1684(4) 0.5121(4) 0.3222(2) 0.035(3) Uani
C84 -0.1426(5) 0.4529(5) 0.3787(2) 0.042(4) Uani
C85 0.3908(4) 0.2314(3) 0.2418(2) 0.021(2) Uani
C86 0.4613(4) 0.2183(4) 0.1867(2) 0.028(3) Uani
C87 0.5914(4) 0.1129(4) 0.1853(2) 0.039(3) Uani
C88 0.6640(6) 0.1066(6) 0.1308(3) 0.063(5) Uani
H13 0.5212 0.9728 0.3252 0.033 Uiso
H14 0.6262 0.9045 0.4031 0.036 Uiso
H15 0.6289 0.7350 0.4544 0.033 Uiso
H16 0.5328 0.6289 0.4255 0.027 Uiso
H18 0.3041 0.9057 0.2832 0.028 Uiso
H23 0.0138 0.0437 0.1534 0.032 Uiso
H24 -0.0994 0.1213 0.0784 0.038 Uiso
H25 -0.0968 0.2886 0.0274 0.038 Uiso
H26 0.0135 0.3840 0.0530 0.030 Uiso
H28 0.2334 0.1142 0.1957 0.028 Uiso
H33 0.2760 1.1110 0.0046 0.032 Uiso
H34 0.4213 1.0977 0.0599 0.037 Uiso
H35 0.4891 0.9428 0.1278 0.036 Uiso
H36 0.4167 0.7957 0.1372 0.029 Uiso
H38 0.1095 0.9383 0.0142 0.030 Uiso
H43 0.2037 -0.0739 0.4748 0.047 Uiso
H44 0.0749 -0.0540 0.4089 0.048 Uiso
H45 0.0460 0.0890 0.3370 0.040 Uiso
H46 0.1415 0.2158 0.3321 0.030 Uiso
H48 0.4058 0.0544 0.4762 0.046 Uiso
H52a 0.6286 0.3846 0.3797 0.029 Uiso
H52b 0.7046 0.2455 0.3892 0.029 Uiso
H53a 0.5795 0.2522 0.4683 0.032 Uiso
H53b 0.5073 0.3918 0.4590 0.032 Uiso
H54a 0.6548 0.3459 0.5217 0.043 Uiso
H54b 0.6856 0.4102 0.4698 0.043 Uiso
H54c 0.7578 0.2705 0.4791 0.043 Uiso
H56a 0.0938 0.6781 0.3828 0.040 Uiso
H56b 0.1779 0.6985 0.4180 0.040 Uiso
H57a -0.0210 0.8043 0.4542 0.046 Uiso
H57b 0.0433 0.6949 0.4944 0.046 Uiso
H58a -0.1551 0.7145 0.4827 0.052 Uiso
H58b -0.0519 0.5937 0.4619 0.052 Uiso
H58c -0.1162 0.7031 0.4217 0.052 Uiso
H62a 0.5538 0.3801 0.2353 0.026 Uiso
H62b 0.5766 0.4651 0.2687 0.026 Uiso
H63a 0.7475 0.4440 0.2098 0.033 Uiso
H63b 0.7241 0.3605 0.1757 0.033 Uiso
H64a 0.8821 0.2405 0.2321 0.041 Uiso
H64b 0.7680 0.2159 0.2473 0.041 Uiso
H64c 0.7913 0.2994 0.2814 0.041 Uiso
H66a 0.0915 0.8381 0.3066 0.032 Uiso
H66b 0.0403 0.7499 0.2951 0.032 Uiso
H67a -0.1106 0.9049 0.2474 0.043 Uiso
H67b -0.0598 0.9930 0.2594 0.043 Uiso
H68a -0.2375 1.0245 0.3190 0.060 Uiso
H68b -0.1207 0.9775 0.3497 0.060 Uiso
H68c -0.1716 0.8893 0.3377 0.060 Uiso
H72a -0.0177 0.6544 0.1825 0.035 Uiso
H72b -0.0544 0.5858 0.1454 0.035 Uiso
H73a -0.2147 0.7686 0.1187 0.057 Uiso
H73b -0.1799 0.8334 0.1583 0.057 Uiso
H74a -0.3511 0.8032 0.1976 0.071 Uiso
H74b -0.2365 0.7317 0.2295 0.071 Uiso
H74c -0.2712 0.6669 0.1898 0.071 Uiso
H76a 0.3716 0.3141 0.0407 0.061 Uiso
H76b 0.4757 0.3326 0.0045 0.061 Uiso
H77a 0.3201 0.5130 -0.0341 0.089 Uiso
H77b 0.2204 0.4814 -0.0013 0.089 Uiso
H78a 0.2371 0.4395 -0.0900 0.159 Uiso
H78b 0.2749 0.3292 -0.0502 0.159 Uiso
H78c 0.3746 0.3608 -0.0830 0.159 Uiso
H82a -0.0238 0.3686 0.2849 0.031 Uiso
H82b -0.0810 0.4816 0.2456 0.031 Uiso
H83a -0.2359 0.5036 0.3112 0.042 Uiso
H83b -0.1899 0.5957 0.3231 0.042 Uiso
H84a -0.2122 0.4886 0.4042 0.050 Uiso
H84b -0.0751 0.4614 0.3897 0.050 Uiso
H84c -0.1211 0.3693 0.3779 0.050 Uiso
H86a 0.4679 0.2911 0.1762 0.034 Uiso
H86b 0.4161 0.2055 0.1618 0.034 Uiso
H87a 0.5848 0.0393 0.1932 0.047 Uiso
H87b 0.6348 0.1225 0.2119 0.047 Uiso
H88a 0.7451 0.0410 0.1299 0.075 Uiso
H88b 0.6706 0.1802 0.1229 0.075 Uiso
H88c 0.6205 0.0970 0.1042 0.075 Uiso
H51a 0.5665 0.2853 0.3265 0.027 Uiso
H51b 0.5337 0.2190 0.3774 0.027 Uiso
H55a 0.2348 0.5114 0.4596 0.031 Uiso
H55b 0.1437 0.4911 0.4287 0.031 Uiso
H61a 0.5220 0.6124 0.1982 0.028 Uiso
H61b 0.5009 0.5273 0.1642 0.028 Uiso
H65a 0.0948 0.7775 0.2029 0.026 Uiso
H65b 0.1611 0.8485 0.2192 0.026 Uiso
H71a 0.0113 0.6643 0.0709 0.033 Uiso
H71b 0.0245 0.7570 0.1032 0.033 Uiso
H75a 0.4561 0.4001 0.0879 0.032 Uiso
H75b 0.4259 0.5063 0.0444 0.032 Uiso
H81a 0.0170 0.5729 0.2793 0.025 Uiso
H81b 0.0583 0.4757 0.3267 0.025 Uiso
H85a 0.3688 0.1666 0.2491 0.025 Uiso
H85b 0.4431 0.2272 0.2679 0.025 Uiso

loop_
_geom_angle_atom_site_label_1
_geom_angle_atom_site_label_2
_geom_angle_atom_site_label_3
_geom_angle
_geom_angle_publ_flag
O1 Sn1 O11 90.60(10) no
O1 Sn1 O41 82.30(10) no
O1 Sn1 C51 109.70(10) no
O1 Sn1 C55 111.30(10) no
O11 Sn1 O41 173.00(10) no
O11 Sn1 C51 89.80(10) no
O11 Sn1 C55 89.70(10) no
O41 Sn1 C51 92.10(10) no
O41 Sn1 C55 93.30(10) no
C51 Sn1 C55 139.1(2) no
O1 Sn2 O2 77.40(10) no
O1 Sn2 O12 89.00(10) no
O1 Sn2 C61 107.90(10) no
O1 Sn2 C65 113.20(10) no
O2 Sn2 O12 166.30(10) no
O2 Sn2 C61 97.80(10) no
O2 Sn2 C65 96.00(10) no
O12 Sn2 C61 87.20(10) no
O12 Sn2 C65 88.40(10) no
C61 Sn2 C65 138.5(2) no
O2 Sn3 O21 91.70(10) no
O2 Sn3 O31 81.90(10) no
O2 Sn3 C71 106.50(10) no
O2 Sn3 C75 109.00(10) no
O21 Sn3 O31 173.50(10) no
O21 Sn3 C71 86.40(10) no
O21 Sn3 C75 88.6(2) no
O31 Sn3 C71 96.30(10) no
O31 Sn3 C75 92.60(10) no
C71 Sn3 C75 144.3(2) no
O1 Sn4 O2 77.00(10) no
O1 Sn4 O22 167.40(10) no
O1 Sn4 C81 90.50(10) no
O1 Sn4 C85 98.00(10) no
O2 Sn4 O22 90.80(10) no
O2 Sn4 C81 109.10(10) no
O2 Sn4 C85 106.40(10) no
O22 Sn4 C85 88.40(10) no
O22 Sn4 C81 90.50(10) no
C81 Sn4 C85 144.5(2) no
Sn1 O1 Sn2 137.90(10) no
Sn1 O1 Sn4 119.10(10) no
Sn2 O1 Sn4 102.50(10) no
Sn2 O2 Sn3 120.80(10) no
Sn2 O2 Sn4 102.80(10) no
Sn3 O2 Sn4 136.30(10) no
Sn1 O11 C17 136.1(3) no
Sn2 O12 C17 137.7(3) no
Sn3 O21 C27 135.4(3) no
Sn4 O22 C27 138.1(3) no
Sn3 O31 C37 105.9(2) no
Sn1 O41 C47 107.1(2) no
Sn1 C51 C52 116.1(3) no
Sn1 C55 C56 117.9(3) no
Sn2 C61 C62 111.4(3) no
Sn2 C65 C66 117.1(3) no
Sn3 C71 C72 114.7(3) no
Sn3 C75 C76 116.9(3) no
Sn4 C81 C82 119.6(3) no
Sn4 C85 C86 112.5(3) no
C12 C11 C16 119.1(4) no
C16 C11 C17 119.4(4) no
C12 C11 C17 121.3(4) no
C11 C12 C13 119.3(4) no
C13 C12 C18 116.7(4) no
C11 C12 C18 124.0(4) no
C12 C13 C14 120.4(4) no
C13 C14 C15 120.5(4) no
C14 C15 C16 119.2(4) no
C11 C16 C15 121.4(4) no
O11 C17 O12 124.9(4) no
O11 C17 C11 118.4(3) no
O12 C17 C11 116.8(4) no
O13 C18 C12 121.4(4) no
C22 C21 C26 119.1(4) no
C26 C21 C27 120.2(4) no
C22 C21 C27 120.4(3) no
C21 C22 C23 119.7(4) no
C23 C22 C28 117.6(4) no
C21 C22 C28 122.7(4) no
C22 C23 C24 120.2(4) no
C23 C24 C25 120.3(4) no
C24 C25 C26 120.1(4) no
C21 C26 C25 120.6(4) no
O21 C27 O22 125.2(4) no
O21 C27 C21 118.3(4) no
O22 C27 C21 116.4(4) no
O23 C28 C22 122.5(4) no
C32 C31 C36 119.9(4) no
C36 C31 C37 119.0(4) no
C32 C31 C37 120.9(4) no
C31 C32 C33 118.7(4) no
C33 C32 C38 118.4(4) no
C31 C32 C38 122.7(4) no
C32 C33 C34 121.2(4) no
C33 C34 C35 120.2(4) no
C34 C35 C36 119.6(4) no
C31 C36 C35 120.3(4) no
O31 C37 O32 122.9(4) no
O32 C37 C31 120.0(4) no
O31 C37 C31 117.1(3) no
O33 C38 C32 123.4(4) no
C42 C41 C46 119.9(4) no
C46 C41 C47 119.4(4) no
C42 C41 C47 120.6(4) no
C41 C42 C43 118.8(4) no
C41 C42 C48 124.5(4) no
C43 C42 C48 116.7(4) no
C42 C43 C44 120.6(4) no
C43 C44 C45 120.0(4) no
C44 C45 C46 119.7(4) no
C41 C46 C45 120.9(4) no
O41 C47 O42 123.6(4) no
O42 C47 C41 120.2(4) no
O41 C47 C41 116.2(3) no
O43 C48 C42 122.7(5) no
C51 C52 C53 113.0(4) no
C52 C53 C54 112.0(4) no
C55 C56 C57 113.8(4) no
C56 C57 C58 112.9(4) no
C61 C62 C63 114.3(3) no
C62 C63 C64 111.5(4) no
C65 C66 C67 113.6(4) no
C66 C67 C68 113.6(4) no
C71 C72 C73 114.6(4) no
C72 C73 C74 114.2(4) no
C75 C76 C77 111.6(5) no
C76 C77 C78 119.8(7) no
C81 C82 C83 111.2(4) no
C82 C83 C84 112.3(4) no
C85 C86 C87 113.0(4) no
C86 C87 C88 112.3(5) no
C14 C13 H13 119.8 no
C12 C13 H13 119.8 no
C15 C14 H14 119.7 no
C13 C14 H14 119.7 no
C14 C15 H15 120.4 no
C16 C15 H15 120.4 no
C15 C16 H16 119.3 no
C11 C16 H16 119.3 no
O13 C18 H18 119.3 no
C12 C18 H18 119.3 no
C24 C23 H23 119.9 no
C22 C23 H23 119.9 no
C25 C24 H24 119.9 no
C23 C24 H24 119.9 no
C24 C25 H25 119.9 no
C26 C25 H25 119.9 no
C25 C26 H26 119.7 no
C21 C26 H26 119.7 no
O23 C28 H28 118.7 no
C22 C28 H28 118.7 no
C34 C33 H33 119.4 no
C32 C33 H33 119.4 no
C33 C34 H34 119.9 no
C35 C34 H34 119.9 no
C34 C35 H35 120.2 no
C36 C35 H35 120.2 no
C35 C36 H36 119.8 no
C31 C36 H36 119.8 no
O33 C38 H38 118.3 no
C32 C38 H38 118.3 no
C44 C43 H43 119.7 no
C42 C43 H43 119.7 no
C45 C44 H44 120.0 no
C43 C44 H44 120.0 no
C44 C45 H45 120.1 no
C46 C45 H45 120.1 no
C45 C46 H46 119.6 no
C41 C46 H46 119.6 no
O43 C48 H48 118.7 no
C42 C48 H48 118.7 no
H51a C51 H51b 109.5 no
C52 C51 H51a 107.8 no
C52 C51 H51b 107.8 no
H52a C52 H52b 109.5 no
C53 C52 H52a 108.6 no
C51 C52 H52a 108.6 no
C53 C52 H52b 108.6 no
C51 C52 H52b 108.6 no
H53a C53 H53b 109.5 no
C52 C53 H53a 108.8 no
C54 C53 H53a 108.8 no
C52 C53 H53b 108.8 no
C54 C53 H53b 108.8 no
H54a C54 H54b 108.8 no
H54a C54 H54c 108.8 no
C53 C54 H54a 112.0 no
H54b C54 H54c 109.5 no
C53 C54 H54b 108.8 no
C53 C54 H54c 108.8 no
H55a C55 H55b 109.5 no
C56 C55 H55a 107.3 no
C56 C55 H55b 107.3 no
H56a C56 H56b 109.5 no
C55 C56 H56a 108.4 no
C57 C56 H56a 108.4 no
C55 C56 H56b 108.4 no
C57 C56 H56b 108.4 no
H57a C57 H57b 109.5 no
C58 C57 H57a 108.6 no
C56 C57 H57a 108.6 no
C58 C57 H57b 108.6 no
C56 C57 H57b 108.6 no
H58a C58 H58b 108.6 no
H58a C58 H58c 108.6 no
C57 C58 H58a 112.9 no
H58b C58 H58c 109.5 no
C57 C58 H58b 108.6 no
C57 C58 H58c 108.6 no
H61a C61 H61b 109.5 no
C62 C61 H61a 109.0 no
C62 C61 H61b 109.0 no
H62a C62 H62b 109.5 no
C63 C62 H62a 108.3 no
C61 C62 H62a 108.3 no
C63 C62 H62b 108.3 no
C61 C62 H62b 108.3 no
H63a C63 H63b 109.5 no
C64 C63 H63a 108.9 no
C62 C63 H63a 109.0 no
C64 C63 H63b 108.9 no
C62 C63 H63b 108.9 no
H64a C64 H64b 109.0 no
H64a C64 H64c 108.9 no
C63 C64 H64a 111.5 no
H64b C64 H64c 109.5 no
C63 C64 H64b 108.9 no
C63 C64 H64c 108.9 no
H65a C65 H65b 109.5 no
C66 C65 H65a 107.5 no
C66 C65 H65b 107.5 no
H66a C66 H66b 109.5 no
C67 C66 H66a 108.4 no
C65 C66 H66a 108.4 no
C67 C66 H66b 108.4 no
C65 C66 H66b 108.4 no
H67a C67 H67b 109.5 no
C68 C67 H67a 108.4 no
C66 C67 H67a 108.4 no
C68 C67 H67b 108.4 no
C66 C67 H67b 108.4 no
H68a C68 H68b 108.4 no
H68a C68 H68c 108.4 no
C67 C68 H68a 113.6 no
H68b C68 H68c 109.5 no
C67 C68 H68b 108.4 no
C67 C68 H68c 108.4 no
H71a C71 H71b 109.5 no
C72 C71 H71a 108.2 no
C72 C71 H71b 108.2 no
H72a C72 H72b 109.5 no
C73 C72 H72a 108.2 no
C71 C72 H72a 108.2 no
C73 C72 H72b 108.2 no
C71 C72 H72b 108.2 no
H73a C73 H73b 109.5 no
C74 C73 H73a 108.3 no
C72 C73 H73a 108.3 no
C74 C73 H73b 108.3 no
C72 C73 H73b 108.3 no
H74a C74 H74b 108.3 no
H74a C74 H74c 108.3 no
C73 C74 H74a 114.2 no
H74b C74 H74c 109.5 no
C73 C74 H74b 108.3 no
C73 C74 H74c 108.3 no
H75a C75 H75b 109.5 no
C76 C75 H75a 107.6 no
C76 C75 H75b 107.6 no
H76a C76 H76b 109.5 no
C75 C76 H76a 108.9 no
C77 C76 H76a 108.9 no
C75 C76 H76b 108.9 no
C77 C76 H76b 108.9 no
H77a C77 H77b 109.5 no
C78 C77 H77a 106.8 no
C76 C77 H77a 106.8 no
C78 C77 H77b 106.8 no
C76 C77 H77b 106.8 no
H78a C78 H78b 106.8 no
H78a C78 H78c 106.8 no
C77 C78 H78a 119.8 no
H78b C78 H78c 109.5 no
C77 C78 H78b 106.8 no
C77 C78 H78c 106.8 no
H81a C81 H81b 109.5 no
C82 C81 H81a 106.9 no
C82 C81 H81b 106.9 no
H82a C82 H82b 109.5 no
C81 C82 H82a 109.1 no
C83 C82 H82a 109.1 no
C81 C82 H82b 109.1 no
C83 C82 H82b 109.1 no
H83a C83 H83b 109.5 no
C84 C83 H83a 108.8 no
C82 C83 H83a 108.8 no
C84 C83 H83b 108.8 no
C82 C83 H83b 108.8 no
H84a C84 H84b 108.8 no
H84a C84 H84c 108.8 no
C83 C84 H84a 112.3 no
H84b C84 H84c 109.5 no
C83 C84 H84b 108.8 no
C83 C84 H84c 108.8 no
H85a C85 H85b 109.5 no
C86 C85 H85a 108.7 no
C86 C85 H85b 108.7 no
H86a C86 H86b 109.5 no
C85 C86 H86a 108.6 no
C87 C86 H86a 108.6 no
C85 C86 H86b 108.6 no
C87 C86 H86b 108.6 no
H87a C87 H87b 109.5 no
C88 C87 H87a 108.8 no
C86 C87 H87a 108.8 no
C88 C87 H87b 108.8 no
C86 C87 H87b 108.8 no
H88a C88 H88b 108.8 no
H88a C88 H88c 108.8 no
C87 C88 H88a 112.3 no
H88b C88 H88c 109.5 no
C87 C88 H88b 108.8 no
C87 C88 H88c 108.8 no

loop_
_geom_bond_atom_site_label_1
_geom_bond_atom_site_label_2
_geom_bond_distance
_geom_bond_publ_flag
Sn1 O1 2.048(3) yes
Sn1 O11 2.266(3) yes
Sn1 O41 2.211(3) yes
Sn1 C51 2.151(4) yes
Sn1 C55 2.130(4) yes
Sn2 O1 2.041(3) yes
Sn2 O2 2.170(3) yes
Sn2 O12 2.248(3) yes
Sn2 C61 2.132(4) yes
Sn2 C65 2.136(4) yes
Sn3 O2 2.039(3) yes
Sn3 O21 2.271(3) yes
Sn3 O31 2.204(3) yes
Sn3 C71 2.136(4) yes
Sn3 C75 2.140(4) yes
Sn4 O1 2.182(3) yes
Sn4 O2 2.046(3) yes
Sn4 O22 2.249(3) yes
Sn4 C81 2.130(4) yes
Sn4 C85 2.134(4) yes
O13 C18 1.204(6) no
O23 C28 1.205(6) no
O33 C38 1.207(5) no
O43 C48 1.204(7) no
O11 C17 1.251(5) yes
O12 C17 1.267(5) yes
O21 C27 1.245(5) yes
O22 C27 1.265(5) yes
O31 C37 1.288(5) yes
O32 C37 1.241(5) no
O41 C47 1.289(5) yes
O42 C47 1.230(5) no
C11 C12 1.406(6) no
C11 C16 1.390(6) no
C11 C17 1.498(5) no
C12 C13 1.398(6) no
C12 C18 1.504(6) no
C13 C14 1.392(7) no
C14 C15 1.381(7) no
C15 C16 1.390(6) no
C21 C22 1.403(6) no
C21 C26 1.393(6) no
C21 C27 1.498(5) no
C22 C23 1.401(6) no
C22 C28 1.493(6) no
C23 C24 1.381(7) no
C24 C25 1.380(7) no
C25 C26 1.389(6) no
C31 C32 1.403(6) no
C31 C36 1.399(6) no
C31 C37 1.514(6) no
C32 C33 1.393(6) no
C32 C38 1.490(6) no
C33 C34 1.380(6) no
C34 C35 1.390(7) no
C35 C36 1.391(6) no
C41 C42 1.391(6) no
C41 C46 1.391(6) no
C41 C47 1.528(6) no
C42 C43 1.400(7) no
C42 C48 1.500(6) no
C43 C44 1.392(7) no
C44 C45 1.378(7) no
C45 C46 1.384(6) no
C51 C52 1.530(6) no
C52 C53 1.515(6) no
C53 C54 1.533(6) no
C55 C56 1.516(6) no
C56 C57 1.540(7) no
C57 C58 1.524(8) no
C61 C62 1.534(6) no
C62 C63 1.527(6) no
C63 C64 1.521(6) no
C65 C66 1.522(6) no
C66 C67 1.516(6) no
C67 C68 1.513(7) no
C71 C72 1.515(7) no
C72 C73 1.513(6) no
C73 C74 1.500(8) no
C75 C76 1.499(7) no
C76 C77 1.570(9) no
C77 C78 1.390(12) no
C81 C82 1.538(6) no
C82 C83 1.540(6) no
C83 C84 1.524(8) no
C85 C86 1.514(6) no
C86 C87 1.524(6) no
C87 C88 1.519(8) no
C13 H13 0.950 no
C14 H14 0.950 no
C15 H15 0.950 no
C16 H16 0.950 no
C18 H18 0.950 no
C23 H23 0.950 no
C24 H24 0.950 no
C25 H25 0.950 no
C26 H26 0.950 no
C28 H28 0.950 no
C33 H33 0.950 no
C34 H34 0.950 no
C35 H35 0.950 no
C36 H36 0.950 no
C38 H38 0.950 no
C43 H43 0.950 no
C44 H44 0.950 no
C45 H45 0.950 no
C46 H46 0.950 no
C48 H48 0.950 no
C51 H51a 0.950 no
C51 H51b 0.950 no
C52 H52a 0.950 no
C52 H52b 0.950 no
C53 H53a 0.950 no
C53 H53b 0.950 no
C54 H54a 0.950 no
C54 H54b 0.950 no
C54 H54c 0.950 no
C55 H55a 0.950 no
C55 H55b 0.950 no
C56 H56a 0.950 no
C56 H56b 0.950 no
C57 H57a 0.950 no
C57 H57b 0.950 no
C58 H58a 0.950 no
C58 H58b 0.950 no
C58 H58c 0.950 no
C61 H61a 0.950 no
C61 H61b 0.950 no
C62 H62a 0.950 no
C62 H62b 0.950 no
C63 H63a 0.950 no
C63 H63b 0.950 no
C64 H64a 0.950 no
C64 H64b 0.950 no
C64 H64c 0.950 no
C65 H65a 0.950 no
C65 H65b 0.950 no
C66 H66a 0.950 no
C66 H66b 0.950 no
C67 H67a 0.950 no
C67 H67b 0.950 no
C68 H68a 0.950 no
C68 H68b 0.950 no
C68 H68c 0.950 no
C71 H71a 0.950 no
C71 H71b 0.950 no
C72 H72a 0.950 no
C72 H72b 0.950 no
C73 H73a 0.950 no
C73 H73b 0.950 no
C74 H74a 0.950 no
C74 H74b 0.950 no
C74 H74c 0.950 no
C75 H75a 0.950 no
C75 H75b 0.950 no
C76 H76a 0.950 no
C76 H76b 0.950 no
C77 H77a 0.950 no
C77 H77b 0.950 no
C78 H78a 0.950 no
C78 H78b 0.950 no
C78 H78c 0.950 no
C81 H81a 0.950 no
C81 H81b 0.950 no
C82 H82a 0.950 no
C82 H82b 0.950 no
C83 H83a 0.950 no
C83 H83b 0.950 no
C84 H84a 0.950 no
C84 H84b 0.950 no
C84 H84c 0.950 no
C85 H85a 0.950 no
C85 H85b 0.950 no
C86 H86a 0.950 no
C86 H86b 0.950 no
C87 H87a 0.950 no
C87 H87b 0.950 no
C88 H88a 0.950 no
C88 H88b 0.950 no
C88 H88c 0.950 no

loop_
_geom_contact_atom_site_label_1
_geom_contact_atom_site_label_2
_geom_contact_distance
_geom_contact_publ_flag
Sn1 O42 2.838(3) no
Sn2 O31 2.855(3) no
Sn3 O32 2.784(3) no
Sn4 O41 2.835(3) no
